data_7720409
loop_
_publ_author_name
'Liu, Bo-Yu'
'Abdukader, Ablimit'
'Huang, Jian-Bo'
'Wang, Lu-Lu'
'Wang, Duo-Zhi'

_publ_section_title
;
 Self-assembly of binuclear/hexanuclear lanthanide complexes for
 functional catalysis.
;
_journal_issue 5
_journal_name_full 'Dalton transactions (Cambridge, England : 2003)'
_journal_page_first 2312
_journal_page_last 2317
_journal_paper_doi 10.1039/d5dt02757h
_journal_volume 55
_journal_year 2026
_chemical_formula_sum 'C22 H26 Dy2 N12 O22'
_chemical_formula_weight 1135.55
_space_group_crystal_system triclinic
_space_group_IT_number 2
_space_group_name_Hall '-P 1'
_space_group_name_H-M_alt 'P -1'
_atom_sites_solution_hydrogens mixed
_audit_creation_method SHELXL-2014/7
_audit_update_record
;
2025-06-05 deposited with the CCDC.	2025-12-23 downloaded from the CCDC.
;
_cell_angle_alpha 95.61(3)
_cell_angle_beta 94.86(3)
_cell_angle_gamma 96.10(3)
_cell_formula_units_Z 1
_cell_length_a 8.620(9)
_cell_length_b 9.188(9)
_cell_length_c 11.602(11)
_cell_measurement_reflns_used 3350
_cell_measurement_temperature 296(2)
_cell_measurement_theta_max 24.79
_cell_measurement_theta_min 2.70
_cell_volume 905.1(16)
_computing_structure_refinement 'SHELXL-2014/7 (Sheldrick, 2014)'
_diffrn_ambient_temperature 296(2)
_diffrn_measured_fraction_theta_full 0.981
_diffrn_measured_fraction_theta_max 0.981
_diffrn_measurement_device_type ccd
_diffrn_radiation_type MoK\a
_diffrn_radiation_wavelength 0.71073
_diffrn_reflns_av_R_equivalents 0.0437
_diffrn_reflns_av_unetI/netI 0.0473
_diffrn_reflns_Laue_measured_fraction_full 0.981
_diffrn_reflns_Laue_measured_fraction_max 0.981
_diffrn_reflns_limit_h_max 10
_diffrn_reflns_limit_h_min -10
_diffrn_reflns_limit_k_max 10
_diffrn_reflns_limit_k_min -10
_diffrn_reflns_limit_l_max 12
_diffrn_reflns_limit_l_min -13
_diffrn_reflns_number 11453
_diffrn_reflns_point_group_measured_fraction_full 0.981
_diffrn_reflns_point_group_measured_fraction_max 0.981
_diffrn_reflns_theta_full 24.923
_diffrn_reflns_theta_max 24.923
_diffrn_reflns_theta_min 2.242
_exptl_absorpt_coefficient_mu 4.201
_exptl_absorpt_correction_type multi-scan
_exptl_absorpt_process_details sadabs
_exptl_crystal_colour colorless
_exptl_crystal_density_diffrn 2.083
_exptl_crystal_description Block
_exptl_crystal_F_000 550
_exptl_crystal_size_max 0.220
_exptl_crystal_size_mid 0.200
_exptl_crystal_size_min 0.180
_exptl_transmission_factor_max 0.864
_exptl_transmission_factor_min 0.864
_refine_diff_density_max 0.868
_refine_diff_density_min -0.951
_refine_diff_density_rms 0.187
_refine_ls_extinction_method none
_refine_ls_goodness_of_fit_ref 1.045
_refine_ls_hydrogen_treatment constr
_refine_ls_matrix_type full
_refine_ls_number_parameters 262
_refine_ls_number_reflns 3107
_refine_ls_number_restraints 1
_refine_ls_restrained_S_all 1.045
_refine_ls_R_factor_all 0.0545
_refine_ls_R_factor_gt 0.0460
_refine_ls_shift/su_max 0.000
_refine_ls_shift/su_mean 0.000
_refine_ls_structure_factor_coef Fsqd
_refine_ls_weighting_details 'w=1/[\s^2^(Fo^2^)+(0.0512P)^2^+9.3548P] where P=(Fo^2^+2Fc^2^)/3'
_refine_ls_weighting_scheme calc
_refine_ls_wR_factor_gt 0.1125
_refine_ls_wR_factor_ref 0.1175
_reflns_Friedel_coverage 0.000
_reflns_number_gt 2750
_reflns_number_total 3107
_reflns_threshold_expression 'I > 2\s(I)'
_cod_data_source_file d5dt02757h2.cif
_cod_data_source_block 1_a_CCDC2
_cod_original_cell_volume 905.1(15)
_cod_database_code 7720409
_shelx_shelxl_version_number 2014/7
_shelx_space_group_comment
;
The symmetry employed for this shelxl refinement is uniquely defined
by the following loop, which should always be used as a source of
symmetry information in preference to the above space-group names.
They are only intended as comments.
;
_shelx_estimated_absorpt_t_min 0.458
_shelx_estimated_absorpt_t_max 0.519

loop_
_space_group_symop_operation_xyz
'x, y, z'
'-x, -y, -z'

loop_
_atom_site_label
_atom_site_type_symbol
_atom_site_fract_x
_atom_site_fract_y
_atom_site_fract_z
_atom_site_U_iso_or_equiv
_atom_site_adp_type
_atom_site_occupancy
_atom_site_site_symmetry_order
_atom_site_calc_flag
_atom_site_refinement_flags_posn
_atom_site_refinement_flags_adp
_atom_site_refinement_flags_occupancy
_atom_site_disorder_assembly
_atom_site_disorder_group
C1 C 0.9577(9) 0.7637(9) 0.0232(7) 0.0261(18) Uani 1 1 d . . . . .
H1 H 1.0210 0.8530 0.0394 0.031 Uiso 1 1 calc R U . . .
C2 C 0.8428(9) 0.5574(9) -0.0710(7) 0.0250(17) Uani 1 1 d . . . . .
H2 H 0.8118 0.4794 -0.1285 0.030 Uiso 1 1 calc R U . . .
C3 C 0.7928(8) 0.5746(8) 0.0379(6) 0.0179(15) Uani 1 1 d . . . . .
C4 C 0.6817(8) 0.4838(8) 0.0977(6) 0.0182(16) Uani 1 1 d . . . . .
C5 C 0.5126(9) 0.3010(8) 0.1382(6) 0.0192(16) Uani 1 1 d . . . . .
C7 C 0.4535(9) 0.4040(8) 0.3285(6) 0.0200(16) Uani 1 1 d . . . . .
H7 H 0.4647 0.4804 0.3885 0.024 Uiso 1 1 calc R U . . .
C8 C 0.3547(9) 0.2732(8) 0.3349(6) 0.0196(16) Uani 1 1 d . . . . .
C9 C 0.3345(9) 0.1615(8) 0.2406(7) 0.0247(17) Uani 1 1 d . . . . .
H9 H 0.2666 0.0771 0.2453 0.030 Uiso 1 1 calc R U . . .
C10 C 0.4110(9) 0.1723(8) 0.1422(7) 0.0235(17) Uani 1 1 d . . . . .
H10 H 0.3960 0.0975 0.0809 0.028 Uiso 1 1 calc R U . . .
C11 C 0.2799(9) 0.2571(8) 0.4459(7) 0.0227(17) Uani 1 1 d . . . . .
C6I C 0.5331(8) 0.4162(7) 0.2307(6) 0.0163(15) Uani 1 1 d . . . . .
Dy1 Dy 0.20556(5) 0.21556(4) 0.68749(3) 0.03009(17) Uani 1 1 d D . . . .
N1 N 0.8665(7) 0.7051(7) 0.0971(5) 0.0201(14) Uani 1 1 d . . . . .
N2 N 0.9468(8) 0.6775(7) -0.0780(6) 0.0264(15) Uani 1 1 d . . . . .
H2A H 0.9970 0.6951 -0.1370 0.032 Uiso 1 1 calc R U . . .
N3 N 0.6406(7) 0.5305(6) 0.2023(5) 0.0172(13) Uani 1 1 d . . . . .
N4 N 0.6091(7) 0.3494(7) 0.0559(5) 0.0212(14) Uani 1 1 d . . . . .
H4 H 0.6203 0.3020 -0.0100 0.025 Uiso 1 1 calc R U . . .
N5 N 0.1564(8) -0.1176(7) 0.7295(6) 0.0286(16) Uani 1 1 d . . . . .
N6 N 0.5462(8) 0.1893(7) 0.7750(6) 0.0288(16) Uani 1 1 d . . . . .
O1 O 0.3018(7) 0.3614(6) 0.5259(5) 0.0310(14) Uani 1 1 d . . . . .
O2 O 0.1986(7) 0.1378(6) 0.4622(4) 0.0296(13) Uani 1 1 d . . . . .
O3 O 0.2147(7) -0.0704(6) 0.6422(5) 0.0349(14) Uani 1 1 d . . . . .
O4 O 0.1342(9) -0.2518(6) 0.7378(6) 0.0475(18) Uani 1 1 d . . . . .
O5 O 0.1248(8) -0.0265(6) 0.8072(5) 0.0438(17) Uani 1 1 d . . . . .
O6 O 0.5095(7) 0.1938(7) 0.6673(5) 0.0411(16) Uani 1 1 d . . . . .
O7 O 0.4376(7) 0.1628(6) 0.8373(5) 0.0292(13) Uani 1 1 d . . . . .
O8 O 0.6843(7) 0.2132(7) 0.8166(6) 0.0438(16) Uani 1 1 d . . . . .
O9 O -0.0822(6) 0.1263(6) 0.6464(6) 0.0346(14) Uani 1 1 d . . . . .
H9A H -0.0934 0.0424 0.6067 0.052 Uiso 1 1 d R U . . .
H9B H -0.1204 0.1104 0.7098 0.052 Uiso 1 1 d R U . . .
O10 O 0.0329(7) 0.4289(6) 0.6683(6) 0.0398(15) Uani 1 1 d . . . . .
H10A H -0.0403 0.3802 0.6220 0.060 Uiso 1 1 d DR U . . .
H10B H 0.0896 0.4759 0.6246 0.060 Uiso 1 1 d DR U . . .
O11 O 0.7855(10) 0.3609(9) 0.5126(8) 0.078(3) Uani 1 1 d . . . . .
H11A H 0.7611 0.2858 0.4630 0.117 Uiso 1 1 d R U . . .
H11B H 0.7299 0.4249 0.4886 0.117 Uiso 1 1 d R U . . .

loop_
_atom_site_aniso_label
_atom_site_aniso_U_11
_atom_site_aniso_U_22
_atom_site_aniso_U_33
_atom_site_aniso_U_23
_atom_site_aniso_U_13
_atom_site_aniso_U_12
C1 0.028(4) 0.021(4) 0.032(5) 0.006(4) 0.015(4) 0.003(3)
C2 0.033(4) 0.026(4) 0.017(4) 0.001(3) 0.005(3) 0.009(4)
C3 0.021(4) 0.016(4) 0.017(4) 0.004(3) 0.002(3) 0.001(3)
C4 0.020(4) 0.019(4) 0.014(4) -0.001(3) 0.001(3) 0.002(3)
C5 0.026(4) 0.011(4) 0.020(4) -0.002(3) 0.005(3) 0.002(3)
C7 0.028(4) 0.014(4) 0.016(4) -0.002(3) 0.002(3) -0.005(3)
C8 0.029(4) 0.015(4) 0.015(4) 0.007(3) 0.002(3) -0.005(3)
C9 0.031(4) 0.013(4) 0.028(4) 0.002(3) 0.003(3) -0.006(3)
C10 0.033(4) 0.011(4) 0.025(4) -0.002(3) 0.006(3) -0.002(3)
C11 0.031(4) 0.018(4) 0.019(4) 0.006(3) 0.005(3) -0.002(3)
C6I 0.018(4) 0.011(3) 0.018(4) 0.001(3) 0.002(3) -0.005(3)
Dy1 0.0371(3) 0.0233(2) 0.0284(3) 0.00201(17) 0.00598(17) -0.00489(17)
N1 0.025(3) 0.016(3) 0.020(3) -0.001(3) 0.006(3) 0.000(3)
N2 0.031(4) 0.031(4) 0.022(4) 0.014(3) 0.015(3) 0.006(3)
N3 0.022(3) 0.014(3) 0.014(3) 0.001(2) 0.000(2) -0.005(2)
N4 0.028(3) 0.017(3) 0.016(3) -0.005(3) 0.001(3) -0.004(3)
N5 0.029(4) 0.022(4) 0.034(4) 0.008(3) 0.007(3) -0.002(3)
N6 0.035(4) 0.016(3) 0.033(4) -0.006(3) -0.003(3) 0.004(3)
O1 0.053(4) 0.018(3) 0.018(3) -0.002(2) 0.009(3) -0.015(3)
O2 0.041(3) 0.023(3) 0.019(3) -0.001(2) 0.005(2) -0.020(3)
O3 0.055(4) 0.020(3) 0.032(3) 0.008(3) 0.016(3) 0.000(3)
O4 0.074(5) 0.018(3) 0.056(4) 0.011(3) 0.037(4) 0.002(3)
O5 0.073(5) 0.022(3) 0.038(4) -0.004(3) 0.028(3) 0.001(3)
O6 0.035(3) 0.054(4) 0.032(4) 0.000(3) 0.008(3) -0.004(3)
O7 0.033(3) 0.030(3) 0.026(3) 0.004(2) 0.006(3) 0.009(3)
O8 0.028(3) 0.040(4) 0.057(4) -0.014(3) -0.007(3) 0.005(3)
O9 0.028(3) 0.017(3) 0.054(4) -0.011(3) 0.004(3) -0.009(2)
O10 0.037(3) 0.024(3) 0.055(4) 0.005(3) -0.007(3) -0.002(3)
O11 0.081(6) 0.053(5) 0.091(6) -0.018(4) -0.041(5) 0.029(4)

loop_
_atom_type_symbol
_atom_type_description
_atom_type_scat_dispersion_real
_atom_type_scat_dispersion_imag
_atom_type_scat_source
C C 0.0033 0.0016 'International Tables Vol C Tables 4.2.6.8 and 6.1.1.4'
H H 0.0000 0.0000 'International Tables Vol C Tables 4.2.6.8 and 6.1.1.4'
Dy Dy -0.1892 4.4098 'International Tables Vol C Tables 4.2.6.8 and 6.1.1.4'
N N 0.0061 0.0033 'International Tables Vol C Tables 4.2.6.8 and 6.1.1.4'
O O 0.0106 0.0060 'International Tables Vol C Tables 4.2.6.8 and 6.1.1.4'

loop_
_geom_angle_atom_site_label_1
_geom_angle_atom_site_label_2
_geom_angle_atom_site_label_3
_geom_angle
_geom_angle_site_symmetry_1
_geom_angle_site_symmetry_3
_geom_angle_publ_flag
N1 C1 N2 111.3(7) . . ?
N1 C1 H1 124.4 . . ?
N2 C1 H1 124.4 . . ?
N2 C2 C3 106.0(7) . . ?
N2 C2 H2 127.0 . . ?
C3 C2 H2 127.0 . . ?
C2 C3 N1 109.3(6) . . ?
C2 C3 C4 132.5(7) . . ?
N1 C3 C4 118.2(6) . . ?
N3 C4 N4 112.8(6) . . ?
N3 C4 C3 121.5(6) . . ?
N4 C4 C3 125.6(6) . . ?
N4 C5 C10 133.3(7) . . ?
N4 C5 C6I 105.2(6) . . ?
C10 C5 C6I 121.5(7) . . ?
C6I C7 C8 118.3(7) . . ?
C6I C7 H7 120.8 . . ?
C8 C7 H7 120.8 . . ?
C9 C8 C7 119.7(7) . . ?
C9 C8 C11 122.8(6) . . ?
C7 C8 C11 117.5(7) . . ?
C10 C9 C8 122.7(7) . . ?
C10 C9 H9 118.6 . . ?
C8 C9 H9 118.6 . . ?
C9 C10 C5 117.1(7) . . ?
C9 C10 H10 121.5 . . ?
C5 C10 H10 121.5 . . ?
O1 C11 O2 119.1(7) . . ?
O1 C11 C8 119.4(6) . . ?
O2 C11 C8 121.4(7) . . ?
O1 C11 Dy1 58.2(4) . . ?
O2 C11 Dy1 62.1(4) . . ?
C8 C11 Dy1 166.8(5) . . ?
C7 C6I N3 130.6(6) . . ?
C7 C6I C5 120.6(6) . . ?
N3 C6I C5 108.8(6) . . ?
O9 Dy1 O1 110.8(2) . . ?
O9 Dy1 O10 67.14(19) . . ?
O1 Dy1 O10 72.3(2) . . ?
O9 Dy1 O2 81.39(19) . . ?
O1 Dy1 O2 49.72(17) . . ?
O10 Dy1 O2 95.7(2) . . ?
O9 Dy1 O3 79.12(19) . . ?
O1 Dy1 O3 112.82(18) . . ?
O10 Dy1 O3 144.76(19) . . ?
O2 Dy1 O3 68.56(17) . . ?
O9 Dy1 O7 135.71(19) . . ?
O1 Dy1 O7 112.68(19) . . ?
O10 Dy1 O7 135.19(18) . . ?
O2 Dy1 O7 122.13(19) . . ?
O3 Dy1 O7 76.99(19) . . ?
O9 Dy1 O6 153.22(19) . . ?
O1 Dy1 O6 69.3(2) . . ?
O10 Dy1 O6 133.1(2) . . ?
O2 Dy1 O6 79.33(19) . . ?
O3 Dy1 O6 76.6(2) . . ?
O7 Dy1 O6 47.64(19) . . ?
O9 Dy1 N1 84.7(2) . 2_666 ?
O1 Dy1 N1 133.07(18) . 2_666 ?
O10 Dy1 N1 74.3(2) . 2_666 ?
O2 Dy1 N1 165.26(19) . 2_666 ?
O3 Dy1 N1 113.55(18) . 2_666 ?
O7 Dy1 N1 71.75(19) . 2_666 ?
O6 Dy1 N1 115.41(19) . 2_666 ?
O9 Dy1 N3 131.93(18) . 2_666 ?
O1 Dy1 N3 74.74(18) . 2_666 ?
O10 Dy1 N3 70.03(19) . 2_666 ?
O2 Dy1 N3 124.03(16) . 2_666 ?
O3 Dy1 N3 145.0(2) . 2_666 ?
O7 Dy1 N3 69.01(18) . 2_666 ?
O6 Dy1 N3 74.70(19) . 2_666 ?
N1 Dy1 N3 63.32(18) 2_666 2_666 ?
O9 Dy1 O5 69.1(2) . . ?
O1 Dy1 O5 159.19(18) . . ?
O10 Dy1 O5 123.4(2) . . ?
O2 Dy1 O5 111.38(18) . . ?
O3 Dy1 O5 46.37(18) . . ?
O7 Dy1 O5 67.4(2) . . ?
O6 Dy1 O5 101.2(2) . . ?
N1 Dy1 O5 67.57(18) 2_666 . ?
N3 Dy1 O5 121.73(19) 2_666 . ?
O9 Dy1 C11 99.0(2) . . ?
O1 Dy1 C11 24.70(19) . . ?
O10 Dy1 C11 85.9(2) . . ?
O2 Dy1 C11 25.34(18) . . ?
O3 Dy1 C11 89.69(19) . . ?
O7 Dy1 C11 117.4(2) . . ?
O6 Dy1 C11 69.8(2) . . ?
N1 Dy1 C11 156.7(2) 2_666 . ?
N3 Dy1 C11 98.70(19) 2_666 . ?
O5 Dy1 C11 135.27(19) . . ?
C1 N1 C3 105.3(6) . . ?
C1 N1 Dy1 135.8(5) . 2_666 ?
C3 N1 Dy1 118.8(4) . 2_666 ?
C1 N2 C2 108.1(6) . . ?
C1 N2 H2A 125.9 . . ?
C2 N2 H2A 125.9 . . ?
C4 N3 C6I 105.3(6) . . ?
C4 N3 Dy1 117.7(4) . 2_666 ?
C6I N3 Dy1 136.5(4) . 2_666 ?
C4 N4 C5 107.9(6) . . ?
C4 N4 H4 126.0 . . ?
C5 N4 H4 126.0 . . ?
O5 N5 O4 121.1(7) . . ?
O5 N5 O3 118.2(6) . . ?
O4 N5 O3 120.7(7) . . ?
O8 N6 O7 121.5(7) . . ?
O8 N6 O6 120.9(7) . . ?
O7 N6 O6 117.6(7) . . ?
C11 O1 Dy1 97.1(4) . . ?
C11 O2 Dy1 92.6(4) . . ?
N5 O3 Dy1 101.0(4) . . ?
N5 O5 Dy1 94.2(4) . . ?
N6 O6 Dy1 95.3(4) . . ?
N6 O7 Dy1 97.0(4) . . ?
Dy1 O9 H9A 109.3 . . ?
Dy1 O9 H9B 109.4 . . ?
H9A O9 H9B 104.5 . . ?
Dy1 O10 H10A 96.6 . . ?
Dy1 O10 H10B 96.5 . . ?
H10A O10 H10B 104.5 . . ?
H11A O11 H11B 104.5 . . ?

loop_
_geom_bond_atom_site_label_1
_geom_bond_atom_site_label_2
_geom_bond_distance
_geom_bond_site_symmetry_2
_geom_bond_publ_flag
C1 N1 1.326(10) . ?
C1 N2 1.341(11) . ?
C1 H1 0.9300 . ?
C2 N2 1.360(10) . ?
C2 C3 1.369(10) . ?
C2 H2 0.9300 . ?
C3 N1 1.384(9) . ?
C3 C4 1.467(10) . ?
C4 N3 1.336(9) . ?
C4 N4 1.349(9) . ?
C5 N4 1.393(10) . ?
C5 C10 1.402(10) . ?
C5 C6I 1.418(10) . ?
C7 C6I 1.383(10) . ?
C7 C8 1.409(10) . ?
C7 H7 0.9300 . ?
C8 C9 1.412(11) . ?
C8 C11 1.500(10) . ?
C9 C10 1.371(11) . ?
C9 H9 0.9300 . ?
C10 H10 0.9300 . ?
C11 O1 1.255(9) . ?
C11 O2 1.277(9) . ?
C11 Dy1 2.979(8) . ?
C6I N3 1.408(9) . ?
Dy1 O9 2.518(6) . ?
Dy1 O1 2.552(5) . ?
Dy1 O10 2.599(6) . ?
Dy1 O2 2.635(6) . ?
Dy1 O3 2.640(6) . ?
Dy1 O7 2.653(6) . ?
Dy1 O6 2.676(7) . ?
Dy1 N1 2.676(6) 2_666 ?
Dy1 N3 2.704(6) 2_666 ?
Dy1 O5 2.792(6) . ?
N1 Dy1 2.676(6) 2_666 ?
N2 H2A 0.8600 . ?
N3 Dy1 2.704(6) 2_666 ?
N4 H4 0.8600 . ?
N5 O5 1.237(9) . ?
N5 O4 1.242(9) . ?
N5 O3 1.261(9) . ?
N6 O8 1.234(9) . ?
N6 O7 1.248(9) . ?
N6 O6 1.269(9) . ?
O9 H9A 0.8501 . ?
O9 H9B 0.8502 . ?
O10 H10A 0.8500 . ?
O10 H10B 0.8499 . ?
O11 H11A 0.8500 . ?
O11 H11B 0.8501 . ?

loop_
_geom_torsion_atom_site_label_1
_geom_torsion_atom_site_label_2
_geom_torsion_atom_site_label_3
_geom_torsion_atom_site_label_4
_geom_torsion
_geom_torsion_site_symmetry_1
_geom_torsion_site_symmetry_2
_geom_torsion_site_symmetry_3
_geom_torsion_site_symmetry_4
_geom_torsion_publ_flag
N2 C2 C3 N1 0.0(8) . . . . ?
N2 C2 C3 C4 179.9(8) . . . . ?
C2 C3 C4 N3 -173.8(8) . . . . ?
N1 C3 C4 N3 6.0(10) . . . . ?
C2 C3 C4 N4 5.2(13) . . . . ?
N1 C3 C4 N4 -174.9(7) . . . . ?
C6I C7 C8 C9 -2.6(11) . . . . ?
C6I C7 C8 C11 175.0(7) . . . . ?
C7 C8 C9 C10 1.9(12) . . . . ?
C11 C8 C9 C10 -175.6(7) . . . . ?
C8 C9 C10 C5 0.0(12) . . . . ?
N4 C5 C10 C9 179.2(8) . . . . ?
C6I C5 C10 C9 -1.2(12) . . . . ?
C9 C8 C11 O1 -179.4(7) . . . . ?
C7 C8 C11 O1 3.0(11) . . . . ?
C9 C8 C11 O2 3.0(12) . . . . ?
C7 C8 C11 O2 -174.6(7) . . . . ?
C9 C8 C11 Dy1 105(2) . . . . ?
C7 C8 C11 Dy1 -73(2) . . . . ?
C8 C7 C6I N3 -178.3(7) . . . . ?
C8 C7 C6I C5 1.5(11) . . . . ?
N4 C5 C6I C7 -179.9(7) . . . . ?
C10 C5 C6I C7 0.4(11) . . . . ?
N4 C5 C6I N3 0.0(8) . . . . ?
C10 C5 C6I N3 -179.7(7) . . . . ?
N2 C1 N1 C3 -0.6(9) . . . . ?
N2 C1 N1 Dy1 -177.9(5) . . . 2_666 ?
C2 C3 N1 C1 0.3(8) . . . . ?
C4 C3 N1 C1 -179.6(7) . . . . ?
C2 C3 N1 Dy1 178.2(5) . . . 2_666 ?
C4 C3 N1 Dy1 -1.7(8) . . . 2_666 ?
N1 C1 N2 C2 0.6(9) . . . . ?
C3 C2 N2 C1 -0.4(9) . . . . ?
N4 C4 N3 C6I 0.4(8) . . . . ?
C3 C4 N3 C6I 179.6(7) . . . . ?
N4 C4 N3 Dy1 173.7(5) . . . 2_666 ?
C3 C4 N3 Dy1 -7.1(9) . . . 2_666 ?
C7 C6I N3 C4 179.6(8) . . . . ?
C5 C6I N3 C4 -0.3(8) . . . . ?
C7 C6I N3 Dy1 8.2(12) . . . 2_666 ?
C5 C6I N3 Dy1 -171.7(5) . . . 2_666 ?
N3 C4 N4 C5 -0.4(8) . . . . ?
C3 C4 N4 C5 -179.5(7) . . . . ?
C10 C5 N4 C4 179.9(8) . . . . ?
C6I C5 N4 C4 0.2(8) . . . . ?
O2 C11 O1 Dy1 12.8(8) . . . . ?
C8 C11 O1 Dy1 -164.9(6) . . . . ?
O1 C11 O2 Dy1 -12.3(8) . . . . ?
C8 C11 O2 Dy1 165.4(7) . . . . ?
O5 N5 O3 Dy1 -4.5(8) . . . . ?
O4 N5 O3 Dy1 176.9(7) . . . . ?
O4 N5 O5 Dy1 -177.2(7) . . . . ?
O3 N5 O5 Dy1 4.1(7) . . . . ?
O8 N6 O6 Dy1 -163.0(6) . . . . ?
O7 N6 O6 Dy1 15.6(7) . . . . ?
O8 N6 O7 Dy1 162.8(6) . . . . ?
O6 N6 O7 Dy1 -15.8(7) . . . . ?
